data_2228128
loop_
_publ_author_name
'Shawish, Hana Bashir'
'Maah, M. Jamil'
'Ng, Seik Weng'

_publ_section_title
;
 (6-Hydroxy-2-{[2-(<i>N</i>-methylcarbamothiolyl)hydrazin-1-ylidene-\k^2^<i>N</i>^1^,<i>S</i>]methyl}phenolato-\k<i>O</i>^1^)(triphenylphosphane-\k<i>P</i>)nickel(II)
 chloride
;
_journal_coeditor_code XU5041
_journal_issue 11
_journal_name_full 'Acta Crystallographica Section E'
_journal_page_first m1366
_journal_paper_doi 10.1107/S1600536810039292
_journal_volume 66
_journal_year 2010
_chemical_formula_iupac '[Ni (C9 H10 N3 O2 S) (C18 H15 P)] Cl'
_chemical_formula_moiety 'C27 H25 N3 Ni O2 P S +, Cl -'
_chemical_formula_sum 'C27 H25 Cl N3 Ni O2 P S'
_chemical_formula_weight 580.69
_chemical_name_systematic
;
(6-Hydroxy-2-{[2-(<i>N</i>-methylcarbamothiolyl)hydrazin-1-ylidene-
\k^2^<i>N</i>^1^,<i>S</i>]methyl}phenolato-\k<i>O</i>^1^)(triphenylphosphane-
\k<i>P</i>)nickel(II) chloride
;
_space_group_IT_number 14
_symmetry_cell_setting monoclinic
_symmetry_space_group_name_Hall '-P 2yn'
_symmetry_space_group_name_H-M 'P 1 21/n 1'
_atom_sites_solution_hydrogens geom
_atom_sites_solution_primary direct
_atom_sites_solution_secondary difmap
_audit_creation_method SHELXL-97
_cell_angle_alpha 90.00
_cell_angle_beta 113.9610(10)
_cell_angle_gamma 90.00
_cell_formula_units_Z 4
_cell_length_a 15.7781(15)
_cell_length_b 10.6306(10)
_cell_length_c 17.0020(15)
_cell_measurement_reflns_used 3978
_cell_measurement_temperature 100(2)
_cell_measurement_theta_max 27.6
_cell_measurement_theta_min 2.3
_cell_volume 2606.0(4)
_computing_cell_refinement 'SAINT (Bruker, 2009)'
_computing_data_collection 'APEX2 (Bruker, 2009)'
_computing_data_reduction 'SAINT (Bruker, 2009)'
_computing_molecular_graphics 'X-SEED (Barbour, 2001)'
_computing_publication_material 'publCIF (Westrip, 2010)'
_computing_structure_refinement 'SHELXL97 (Sheldrick, 2008)'
_computing_structure_solution 'SHELXS97 (Sheldrick, 2008)'
_diffrn_ambient_temperature 100(2)
_diffrn_measured_fraction_theta_full 0.998
_diffrn_measured_fraction_theta_max 0.998
_diffrn_measurement_device_type 'Bruker SMART APEX diffractometer'
_diffrn_measurement_method '\w scans'
_diffrn_radiation_monochromator graphite
_diffrn_radiation_source 'fine-focus sealed tube'
_diffrn_radiation_type MoK\a
_diffrn_radiation_wavelength 0.71073
_diffrn_reflns_av_R_equivalents 0.0959
_diffrn_reflns_av_sigmaI/netI 0.0827
_diffrn_reflns_limit_h_max 20
_diffrn_reflns_limit_h_min -20
_diffrn_reflns_limit_k_max 13
_diffrn_reflns_limit_k_min -13
_diffrn_reflns_limit_l_max 21
_diffrn_reflns_limit_l_min -22
_diffrn_reflns_number 23696
_diffrn_reflns_theta_full 27.50
_diffrn_reflns_theta_max 27.50
_diffrn_reflns_theta_min 2.28
_diffrn_standards_decay_% 0
_diffrn_standards_interval_count 0
_diffrn_standards_interval_time 0
_diffrn_standards_number 0
_exptl_absorpt_coefficient_mu 1.019
_exptl_absorpt_correction_T_max 0.9508
_exptl_absorpt_correction_T_min 0.7847
_exptl_absorpt_correction_type multi-scan
_exptl_absorpt_process_details '(SADABS; Sheldrick, 1996)'
_exptl_crystal_colour Brown
_exptl_crystal_density_diffrn 1.480
_exptl_crystal_density_method 'not measured'
_exptl_crystal_description 'Triangular block'
_exptl_crystal_F_000 1200
_exptl_crystal_size_max 0.25
_exptl_crystal_size_mid 0.15
_exptl_crystal_size_min 0.05
_refine_diff_density_max 1.603
_refine_diff_density_min -1.060
_refine_ls_extinction_method none
_refine_ls_goodness_of_fit_ref 1.052
_refine_ls_hydrogen_treatment mixed
_refine_ls_matrix_type full
_refine_ls_number_parameters 338
_refine_ls_number_reflns 5971
_refine_ls_number_restraints 3
_refine_ls_restrained_S_all 1.052
_refine_ls_R_factor_all 0.0866
_refine_ls_R_factor_gt 0.0607
_refine_ls_shift/su_max 0.001
_refine_ls_shift/su_mean 0.001
_refine_ls_structure_factor_coef Fsqd
_refine_ls_weighting_details 'calc w=1/[\s^2^(Fo^2^)+(0.1036P)^2^+0.1986P] where P=(Fo^2^+2Fc^2^)/3'
_refine_ls_weighting_scheme calc
_refine_ls_wR_factor_gt 0.1496
_refine_ls_wR_factor_ref 0.1771
_reflns_number_gt 4428
_reflns_number_total 5971
_reflns_threshold_expression I>2\s(I)
_cod_data_source_file xu5041.cif
_cod_data_source_block I
_cod_original_sg_symbol_H-M 'P 21/n'
_cod_database_code 2228128
_cod_database_fobs_code 2228128

loop_
_symmetry_equiv_pos_as_xyz
'x, y, z'
'-x+1/2, y+1/2, -z+1/2'
'-x, -y, -z'
'x-1/2, -y-1/2, z-1/2'

loop_
_atom_site_type_symbol
_atom_site_label
_atom_site_fract_x
_atom_site_fract_y
_atom_site_fract_z
_atom_site_U_iso_or_equiv
_atom_site_adp_type
_atom_site_calc_flag
_atom_site_refinement_flags
_atom_site_occupancy
_atom_site_disorder_assembly
_atom_site_disorder_group
Ni Ni1 0.41946(3) 0.54484(4) 0.60995(3) 0.01585(16) Uani d . 1 . .
Cl Cl1 0.66145(6) 0.16147(8) 0.61950(6) 0.0205(2) Uani d . 1 . .
S S1 0.55028(6) 0.62917(8) 0.68921(6) 0.0200(2) Uani d . 1 . .
P P1 0.34464(6) 0.68668(9) 0.65317(6) 0.0162(2) Uani d . 1 . .
O O1 0.30452(17) 0.4812(2) 0.53950(17) 0.0194(6) Uani d . 1 . .
O O2 0.12753(18) 0.4272(3) 0.45169(19) 0.0268(6) Uani d D 1 . .
H H2O 0.159(3) 0.481(4) 0.488(3) 0.047(16) Uiso d D 1 . .
N N1 0.4861(2) 0.4179(3) 0.58096(19) 0.0170(6) Uani d . 1 . .
N N2 0.5828(2) 0.4237(3) 0.6177(2) 0.0183(6) Uani d D 1 . .
H H2N 0.609(3) 0.353(3) 0.616(4) 0.060(18) Uiso d D 1 . .
N N3 0.7127(2) 0.5302(3) 0.7092(2) 0.0194(7) Uani d D 1 . .
H H3N 0.739(3) 0.577(4) 0.753(2) 0.042(15) Uiso d D 1 . .
C C1 0.2882(2) 0.3775(3) 0.4925(2) 0.0185(7) Uani d . 1 . .
C C2 0.1937(2) 0.3465(3) 0.4458(2) 0.0194(8) Uani d . 1 . .
C C3 0.1667(3) 0.2402(4) 0.3963(3) 0.0226(8) Uani d . 1 . .
H H3 0.1027 0.2211 0.3665 0.027 Uiso calc R 1 . .
C C4 0.2342(3) 0.1597(3) 0.3899(3) 0.0230(8) Uani d . 1 . .
H H4 0.2156 0.0854 0.3561 0.028 Uiso calc R 1 . .
C C5 0.3271(3) 0.1876(3) 0.4321(2) 0.0208(8) Uani d . 1 . .
H H5 0.3723 0.1340 0.4262 0.025 Uiso calc R 1 . .
C C6 0.3553(2) 0.2978(3) 0.4851(2) 0.0178(7) Uani d . 1 . .
C C7 0.4516(3) 0.3234(3) 0.5293(2) 0.0187(7) Uani d . 1 . .
H H7 0.4938 0.2674 0.5205 0.022 Uiso calc R 1 . .
C C8 0.6223(2) 0.5188(3) 0.6721(2) 0.0180(7) Uani d . 1 . .
C C9 0.7785(3) 0.4427(4) 0.6972(3) 0.0231(8) Uani d . 1 . .
H H9A 0.8413 0.4775 0.7242 0.035 Uiso calc R 1 . .
H H9B 0.7618 0.4306 0.6356 0.035 Uiso calc R 1 . .
H H9C 0.7763 0.3617 0.7238 0.035 Uiso calc R 1 . .
C C10 0.3352(3) 0.6414(3) 0.7521(2) 0.0197(8) Uani d . 1 . .
C C11 0.3826(3) 0.5350(3) 0.7982(3) 0.0236(8) Uani d . 1 . .
H H11 0.4201 0.4865 0.7778 0.028 Uiso calc R 1 . .
C C12 0.3746(3) 0.5011(4) 0.8736(3) 0.0325(10) Uani d . 1 . .
H H12 0.4075 0.4300 0.9052 0.039 Uiso calc R 1 . .
C C13 0.3190(3) 0.5697(4) 0.9031(3) 0.0342(10) Uani d . 1 . .
H H13 0.3130 0.5445 0.9542 0.041 Uiso calc R 1 . .
C C14 0.2719(3) 0.6755(4) 0.8584(3) 0.0299(9) Uani d . 1 . .
H H14 0.2345 0.7233 0.8793 0.036 Uiso calc R 1 . .
C C15 0.2798(3) 0.7105(4) 0.7838(3) 0.0242(8) Uani d . 1 . .
H H15 0.2473 0.7825 0.7532 0.029 Uiso calc R 1 . .
C C16 0.3967(2) 0.8436(3) 0.6713(2) 0.0187(7) Uani d . 1 . .
C C17 0.4240(2) 0.8905(4) 0.6092(2) 0.0208(8) Uani d . 1 . .
H H17 0.4146 0.8416 0.5596 0.025 Uiso calc R 1 . .
C C18 0.4653(3) 1.0087(4) 0.6187(3) 0.0229(8) Uani d . 1 . .
H H18 0.4827 1.0410 0.5753 0.028 Uiso calc R 1 . .
C C19 0.4808(3) 1.0785(4) 0.6917(3) 0.0253(8) Uani d . 1 . .
H H19 0.5093 1.1588 0.6988 0.030 Uiso calc R 1 . .
C C20 0.4549(3) 1.0321(4) 0.7544(3) 0.0249(9) Uani d . 1 . .
H H20 0.4655 1.0810 0.8043 0.030 Uiso calc R 1 . .
C C21 0.4132(2) 0.9143(4) 0.7454(2) 0.0205(8) Uani d . 1 . .
H H21 0.3963 0.8824 0.7892 0.025 Uiso calc R 1 . .
C C22 0.2247(2) 0.7088(3) 0.5762(2) 0.0186(7) Uani d . 1 . .
C C23 0.1512(3) 0.6499(4) 0.5882(3) 0.0219(8) Uani d . 1 . .
H H23 0.1636 0.5983 0.6373 0.026 Uiso calc R 1 . .
C C24 0.0605(3) 0.6665(4) 0.5290(3) 0.0255(9) Uani d . 1 . .
H H24 0.0110 0.6277 0.5380 0.031 Uiso calc R 1 . .
C C25 0.0422(3) 0.7399(4) 0.4563(3) 0.0250(9) Uani d . 1 . .
H H25 -0.0199 0.7524 0.4159 0.030 Uiso calc R 1 . .
C C26 0.1149(3) 0.7950(4) 0.4429(3) 0.0279(9) Uani d . 1 . .
H H26 0.1023 0.8435 0.3924 0.033 Uiso calc R 1 . .
C C27 0.2057(3) 0.7801(4) 0.5021(2) 0.0218(8) Uani d . 1 . .
H H27 0.2549 0.8185 0.4922 0.026 Uiso calc R 1 . .

loop_
_atom_site_aniso_label
_atom_site_aniso_U_11
_atom_site_aniso_U_22
_atom_site_aniso_U_33
_atom_site_aniso_U_12
_atom_site_aniso_U_13
_atom_site_aniso_U_23
Ni1 0.0167(3) 0.0092(3) 0.0194(3) -0.00037(16) 0.0050(2) -0.00177(17)
Cl1 0.0221(4) 0.0127(4) 0.0235(5) 0.0019(3) 0.0060(4) 0.0012(3)
S1 0.0185(4) 0.0130(4) 0.0248(5) -0.0006(3) 0.0051(4) -0.0051(4)
P1 0.0178(4) 0.0110(4) 0.0183(5) -0.0007(3) 0.0058(4) -0.0012(4)
O1 0.0177(12) 0.0122(13) 0.0250(14) -0.0008(10) 0.0054(11) -0.0056(10)
O2 0.0198(13) 0.0210(15) 0.0362(17) -0.0019(11) 0.0080(12) -0.0132(13)
N1 0.0157(14) 0.0116(14) 0.0200(16) -0.0006(11) 0.0034(12) 0.0024(12)
N2 0.0172(15) 0.0120(15) 0.0227(17) 0.0010(12) 0.0049(13) -0.0024(13)
N3 0.0180(15) 0.0152(16) 0.0213(17) -0.0026(12) 0.0041(13) 0.0000(13)
C1 0.0243(18) 0.0105(17) 0.0180(18) -0.0020(14) 0.0057(15) 0.0001(14)
C2 0.0174(17) 0.0165(18) 0.0221(19) -0.0011(14) 0.0058(15) -0.0016(15)
C3 0.0205(17) 0.0198(19) 0.023(2) -0.0044(15) 0.0041(15) -0.0044(16)
C4 0.029(2) 0.0123(18) 0.024(2) -0.0029(15) 0.0067(16) -0.0063(15)
C5 0.0253(19) 0.0107(17) 0.024(2) 0.0030(14) 0.0070(16) -0.0024(15)
C6 0.0205(17) 0.0145(18) 0.0170(18) -0.0014(13) 0.0063(15) -0.0001(14)
C7 0.0236(18) 0.0126(17) 0.0176(19) 0.0026(14) 0.0058(15) 0.0006(14)
C8 0.0203(17) 0.0131(17) 0.0186(18) 0.0006(14) 0.0057(15) 0.0047(14)
C9 0.0187(18) 0.0173(19) 0.030(2) 0.0020(14) 0.0070(16) -0.0015(16)
C10 0.0255(18) 0.0146(18) 0.0196(19) -0.0047(14) 0.0098(16) -0.0039(15)
C11 0.031(2) 0.0152(19) 0.023(2) -0.0004(15) 0.0088(17) -0.0022(15)
C12 0.046(3) 0.019(2) 0.031(2) -0.0069(19) 0.014(2) 0.0020(18)
C13 0.052(3) 0.028(2) 0.027(2) -0.016(2) 0.021(2) -0.0039(19)
C14 0.037(2) 0.030(2) 0.027(2) -0.0101(18) 0.0175(19) -0.0093(18)
C15 0.0259(19) 0.019(2) 0.027(2) -0.0037(15) 0.0105(17) -0.0042(16)
C16 0.0175(17) 0.0104(17) 0.024(2) 0.0028(13) 0.0037(15) 0.0021(14)
C17 0.0222(18) 0.0151(19) 0.023(2) -0.0037(14) 0.0070(16) -0.0021(15)
C18 0.0255(19) 0.0163(19) 0.026(2) -0.0020(15) 0.0091(16) 0.0058(16)
C19 0.0246(19) 0.0144(18) 0.033(2) -0.0032(15) 0.0083(17) -0.0002(17)
C20 0.027(2) 0.018(2) 0.027(2) -0.0009(15) 0.0078(17) -0.0056(16)
C21 0.0233(18) 0.0164(18) 0.022(2) -0.0010(14) 0.0088(15) -0.0021(15)
C22 0.0183(17) 0.0152(18) 0.0187(19) 0.0013(14) 0.0039(14) -0.0060(14)
C23 0.0232(18) 0.0143(18) 0.028(2) 0.0011(14) 0.0107(16) -0.0017(16)
C24 0.0212(19) 0.022(2) 0.033(2) -0.0039(15) 0.0106(17) -0.0085(17)
C25 0.0175(17) 0.025(2) 0.025(2) 0.0038(15) 0.0007(15) -0.0066(17)
C26 0.030(2) 0.022(2) 0.024(2) 0.0044(16) 0.0042(17) 0.0000(17)
C27 0.0228(18) 0.021(2) 0.020(2) 0.0019(15) 0.0077(15) 0.0003(15)

loop_
_atom_type_symbol
_atom_type_description
_atom_type_scat_dispersion_real
_atom_type_scat_dispersion_imag
_atom_type_scat_source
C C 0.0033 0.0016 'International Tables Vol C Tables 4.2.6.8 and 6.1.1.4'
H H 0.0000 0.0000 'International Tables Vol C Tables 4.2.6.8 and 6.1.1.4'
N N 0.0061 0.0033 'International Tables Vol C Tables 4.2.6.8 and 6.1.1.4'
O O 0.0106 0.0060 'International Tables Vol C Tables 4.2.6.8 and 6.1.1.4'
P P 0.1023 0.0942 'International Tables Vol C Tables 4.2.6.8 and 6.1.1.4'
S S 0.1246 0.1234 'International Tables Vol C Tables 4.2.6.8 and 6.1.1.4'
Cl Cl 0.1484 0.1585 'International Tables Vol C Tables 4.2.6.8 and 6.1.1.4'
Ni Ni 0.3393 1.1124 'International Tables Vol C Tables 4.2.6.8 and 6.1.1.4'

loop_
_geom_angle_atom_site_label_1
_geom_angle_atom_site_label_2
_geom_angle_atom_site_label_3
_geom_angle_site_symmetry_1
_geom_angle_site_symmetry_3
_geom_angle
_geom_angle_publ_flag
O1 Ni1 N1 . . 94.19(12) ?
O1 Ni1 S1 . . 176.80(9) ?
N1 Ni1 S1 . . 88.09(9) ?
O1 Ni1 P1 . . 87.10(8) ?
N1 Ni1 P1 . . 175.83(10) ?
S1 Ni1 P1 . . 90.78(4) ?
C8 S1 Ni1 . . 98.04(13) ?
C10 P1 C22 . . 104.30(17) ?
C10 P1 C16 . . 106.66(18) ?
C22 P1 C16 . . 105.45(17) ?
C10 P1 Ni1 . . 112.48(13) ?
C22 P1 Ni1 . . 112.74(12) ?
C16 P1 Ni1 . . 114.42(12) ?
C1 O1 Ni1 . . 126.5(2) ?
C2 O2 H2O . . 104(4) ?
C7 N1 N2 . . 114.7(3) ?
C7 N1 Ni1 . . 127.0(3) ?
N2 N1 Ni1 . . 118.3(2) ?
C8 N2 N1 . . 117.3(3) ?
C8 N2 H2N . . 125(4) ?
N1 N2 H2N . . 114(4) ?
C8 N3 C9 . . 124.6(3) ?
C8 N3 H3N . . 121(3) ?
C9 N3 H3N . . 112(3) ?
O1 C1 C6 . . 126.1(3) ?
O1 C1 C2 . . 115.8(3) ?
C6 C1 C2 . . 118.1(3) ?
C3 C2 O2 . . 120.0(3) ?
C3 C2 C1 . . 122.1(3) ?
O2 C2 C1 . . 118.0(3) ?
C2 C3 C4 . . 119.6(3) ?
C2 C3 H3 . . 120.2 ?
C4 C3 H3 . . 120.2 ?
C5 C4 C3 . . 120.5(3) ?
C5 C4 H4 . . 119.7 ?
C3 C4 H4 . . 119.7 ?
C4 C5 C6 . . 119.8(3) ?
C4 C5 H5 . . 120.1 ?
C6 C5 H5 . . 120.1 ?
C1 C6 C7 . . 121.4(3) ?
C1 C6 C5 . . 119.8(3) ?
C7 C6 C5 . . 118.8(3) ?
N1 C7 C6 . . 124.8(3) ?
N1 C7 H7 . . 117.6 ?
C6 C7 H7 . . 117.6 ?
N3 C8 N2 . . 120.7(3) ?
N3 C8 S1 . . 121.0(3) ?
N2 C8 S1 . . 118.2(3) ?
N3 C9 H9A . . 109.5 ?
N3 C9 H9B . . 109.5 ?
H9A C9 H9B . . 109.5 ?
N3 C9 H9C . . 109.5 ?
H9A C9 H9C . . 109.5 ?
H9B C9 H9C . . 109.5 ?
C11 C10 C15 . . 118.6(4) ?
C11 C10 P1 . . 120.4(3) ?
C15 C10 P1 . . 121.0(3) ?
C12 C11 C10 . . 119.9(4) ?
C12 C11 H11 . . 120.1 ?
C10 C11 H11 . . 120.1 ?
C13 C12 C11 . . 120.5(4) ?
C13 C12 H12 . . 119.7 ?
C11 C12 H12 . . 119.7 ?
C12 C13 C14 . . 120.3(4) ?
C12 C13 H13 . . 119.8 ?
C14 C13 H13 . . 119.8 ?
C15 C14 C13 . . 119.6(4) ?
C15 C14 H14 . . 120.2 ?
C13 C14 H14 . . 120.2 ?
C14 C15 C10 . . 121.0(4) ?
C14 C15 H15 . . 119.5 ?
C10 C15 H15 . . 119.5 ?
C17 C16 C21 . . 119.4(3) ?
C17 C16 P1 . . 117.2(3) ?
C21 C16 P1 . . 123.3(3) ?
C16 C17 C18 . . 120.8(4) ?
C16 C17 H17 . . 119.6 ?
C18 C17 H17 . . 119.6 ?
C19 C18 C17 . . 119.4(4) ?
C19 C18 H18 . . 120.3 ?
C17 C18 H18 . . 120.3 ?
C20 C19 C18 . . 120.3(4) ?
C20 C19 H19 . . 119.9 ?
C18 C19 H19 . . 119.9 ?
C19 C20 C21 . . 120.7(4) ?
C19 C20 H20 . . 119.6 ?
C21 C20 H20 . . 119.6 ?
C20 C21 C16 . . 119.3(4) ?
C20 C21 H21 . . 120.3 ?
C16 C21 H21 . . 120.3 ?
C27 C22 C23 . . 119.1(3) ?
C27 C22 P1 . . 119.8(3) ?
C23 C22 P1 . . 121.0(3) ?
C24 C23 C22 . . 120.5(4) ?
C24 C23 H23 . . 119.8 ?
C22 C23 H23 . . 119.8 ?
C23 C24 C25 . . 119.9(4) ?
C23 C24 H24 . . 120.0 ?
C25 C24 H24 . . 120.0 ?
C26 C25 C24 . . 119.7(3) ?
C26 C25 H25 . . 120.1 ?
C24 C25 H25 . . 120.1 ?
C27 C26 C25 . . 120.8(4) ?
C27 C26 H26 . . 119.6 ?
C25 C26 H26 . . 119.6 ?
C26 C27 C22 . . 119.9(4) ?
C26 C27 H27 . . 120.0 ?
C22 C27 H27 . . 120.0 ?

loop_
_geom_bond_atom_site_label_1
_geom_bond_atom_site_label_2
_geom_bond_site_symmetry_2
_geom_bond_distance
_geom_bond_publ_flag
Ni1 N1 . 1.895(3) yes
Ni1 O1 . 1.849(2) yes
Ni1 P1 . 2.2160(10) yes
Ni1 S1 . 2.1500(10) yes
S1 C8 . 1.738(4) ?
P1 C10 . 1.813(4) ?
P1 C22 . 1.826(4) ?
P1 C16 . 1.830(4) ?
O1 C1 . 1.324(4) ?
O2 C2 . 1.386(4) ?
O2 H2O . 0.84(5) ?
N1 C7 . 1.299(5) ?
N1 N2 . 1.396(4) ?
N2 C8 . 1.341(5) ?
N2 H2N . 0.86(4) ?
N3 C8 . 1.311(5) ?
N3 C9 . 1.468(5) ?
N3 H3N . 0.86(4) ?
C1 C6 . 1.401(5) ?
C1 C2 . 1.415(5) ?
C2 C3 . 1.369(5) ?
C3 C4 . 1.405(5) ?
C3 H3 . 0.9500 ?
C4 C5 . 1.377(5) ?
C4 H4 . 0.9500 ?
C5 C6 . 1.434(5) ?
C5 H5 . 0.9500 ?
C6 C7 . 1.422(5) ?
C7 H7 . 0.9500 ?
C9 H9A . 0.9800 ?
C9 H9B . 0.9800 ?
C9 H9C . 0.9800 ?
C10 C11 . 1.406(5) ?
C10 C15 . 1.406(5) ?
C11 C12 . 1.385(6) ?
C11 H11 . 0.9500 ?
C12 C13 . 1.382(7) ?
C12 H12 . 0.9500 ?
C13 C14 . 1.391(7) ?
C13 H13 . 0.9500 ?
C14 C15 . 1.376(6) ?
C14 H14 . 0.9500 ?
C15 H15 . 0.9500 ?
C16 C17 . 1.385(5) ?
C16 C21 . 1.397(5) ?
C17 C18 . 1.394(5) ?
C17 H17 . 0.9500 ?
C18 C19 . 1.380(6) ?
C18 H18 . 0.9500 ?
C19 C20 . 1.378(6) ?
C19 H19 . 0.9500 ?
C20 C21 . 1.393(5) ?
C20 H20 . 0.9500 ?
C21 H21 . 0.9500 ?
C22 C27 . 1.395(5) ?
C22 C23 . 1.405(5) ?
C23 C24 . 1.386(5) ?
C23 H23 . 0.9500 ?
C24 C25 . 1.389(6) ?
C24 H24 . 0.9500 ?
C25 C26 . 1.387(6) ?
C25 H25 . 0.9500 ?
C26 C27 . 1.385(5) ?
C26 H26 . 0.9500 ?
C27 H27 . 0.9500 ?

loop_
_geom_hbond_atom_site_label_D
_geom_hbond_atom_site_label_H
_geom_hbond_atom_site_label_A
_geom_hbond_site_symmetry_A
_geom_hbond_distance_DH
_geom_hbond_distance_HA
_geom_hbond_distance_DA
_geom_hbond_angle_DHA
_geom_hbond_publ_flag
O2 H2O O1 . 0.84(5) 2.10(4) 2.640(4) 122(4) yes
N2 H2N Cl1 . 0.86(4) 2.19(4) 3.046(3) 172(5) yes
N3 H3N Cl1 2_656 0.86(4) 2.28(4) 3.111(3) 164(5) yes

loop_
_geom_torsion_atom_site_label_1
_geom_torsion_atom_site_label_2
_geom_torsion_atom_site_label_3
_geom_torsion_atom_site_label_4
_geom_torsion_site_symmetry_1
_geom_torsion_site_symmetry_2
_geom_torsion_site_symmetry_3
_geom_torsion_site_symmetry_4
_geom_torsion
_geom_torsion_publ_flag
N1 Ni1 S1 C8 . . . . -1.59(15) ?
P1 Ni1 S1 C8 . . . . 174.39(13) ?
O1 Ni1 P1 C10 . . . . 95.87(15) ?
S1 Ni1 P1 C10 . . . . -86.52(13) ?
O1 Ni1 P1 C22 . . . . -21.73(16) ?
S1 Ni1 P1 C22 . . . . 155.87(14) ?
O1 Ni1 P1 C16 . . . . -142.22(16) ?
S1 Ni1 P1 C16 . . . . 35.38(14) ?
N1 Ni1 O1 C1 . . . . 2.5(3) ?
P1 Ni1 O1 C1 . . . . -173.5(3) ?
O1 Ni1 N1 C7 . . . . -1.3(3) ?
S1 Ni1 N1 C7 . . . . -179.0(3) ?
O1 Ni1 N1 N2 . . . . 178.6(3) ?
S1 Ni1 N1 N2 . . . . 0.8(2) ?
C7 N1 N2 C8 . . . . -179.4(3) ?
Ni1 N1 N2 C8 . . . . 0.7(4) ?
Ni1 O1 C1 C6 . . . . -2.1(5) ?
Ni1 O1 C1 C2 . . . . 178.1(3) ?
O1 C1 C2 C3 . . . . -178.3(4) ?
C6 C1 C2 C3 . . . . 2.0(6) ?
O1 C1 C2 O2 . . . . 1.3(5) ?
C6 C1 C2 O2 . . . . -178.5(3) ?
O2 C2 C3 C4 . . . . 179.2(4) ?
C1 C2 C3 C4 . . . . -1.2(6) ?
C2 C3 C4 C5 . . . . -0.7(6) ?
C3 C4 C5 C6 . . . . 1.8(6) ?
O1 C1 C6 C7 . . . . -0.4(6) ?
C2 C1 C6 C7 . . . . 179.3(3) ?
O1 C1 C6 C5 . . . . 179.4(3) ?
C2 C1 C6 C5 . . . . -0.9(5) ?
C4 C5 C6 C1 . . . . -0.9(6) ?
C4 C5 C6 C7 . . . . 178.8(4) ?
N2 N1 C7 C6 . . . . 179.6(3) ?
Ni1 N1 C7 C6 . . . . -0.6(5) ?
C1 C6 C7 N1 . . . . 1.8(6) ?
C5 C6 C7 N1 . . . . -178.0(3) ?
C9 N3 C8 N2 . . . . -1.2(6) ?
C9 N3 C8 S1 . . . . -178.9(3) ?
N1 N2 C8 N3 . . . . 179.9(3) ?
N1 N2 C8 S1 . . . . -2.3(4) ?
Ni1 S1 C8 N3 . . . . -179.7(3) ?
Ni1 S1 C8 N2 . . . . 2.5(3) ?
C22 P1 C10 C11 . . . . 130.3(3) ?
C16 P1 C10 C11 . . . . -118.5(3) ?
Ni1 P1 C10 C11 . . . . 7.8(3) ?
C22 P1 C10 C15 . . . . -49.1(3) ?
C16 P1 C10 C15 . . . . 62.2(3) ?
Ni1 P1 C10 C15 . . . . -171.6(3) ?
C15 C10 C11 C12 . . . . -0.5(6) ?
P1 C10 C11 C12 . . . . -179.8(3) ?
C10 C11 C12 C13 . . . . 1.1(6) ?
C11 C12 C13 C14 . . . . -1.4(7) ?
C12 C13 C14 C15 . . . . 1.0(6) ?
C13 C14 C15 C10 . . . . -0.3(6) ?
C11 C10 C15 C14 . . . . 0.1(6) ?
P1 C10 C15 C14 . . . . 179.4(3) ?
C10 P1 C16 C17 . . . . 170.3(3) ?
C22 P1 C16 C17 . . . . -79.2(3) ?
Ni1 P1 C16 C17 . . . . 45.3(3) ?
C10 P1 C16 C21 . . . . -6.8(4) ?
C22 P1 C16 C21 . . . . 103.7(3) ?
Ni1 P1 C16 C21 . . . . -131.9(3) ?
C21 C16 C17 C18 . . . . -1.9(5) ?
P1 C16 C17 C18 . . . . -179.2(3) ?
C16 C17 C18 C19 . . . . 1.4(6) ?
C17 C18 C19 C20 . . . . -0.5(6) ?
C18 C19 C20 C21 . . . . 0.3(6) ?
C19 C20 C21 C16 . . . . -0.8(6) ?
C17 C16 C21 C20 . . . . 1.6(5) ?
P1 C16 C21 C20 . . . . 178.7(3) ?
C10 P1 C22 C27 . . . . 160.2(3) ?
C16 P1 C22 C27 . . . . 48.1(3) ?
Ni1 P1 C22 C27 . . . . -77.4(3) ?
C10 P1 C22 C23 . . . . -23.0(3) ?
C16 P1 C22 C23 . . . . -135.1(3) ?
Ni1 P1 C22 C23 . . . . 99.4(3) ?
C27 C22 C23 C24 . . . . -2.6(5) ?
P1 C22 C23 C24 . . . . -179.4(3) ?
C22 C23 C24 C25 . . . . 1.2(6) ?
C23 C24 C25 C26 . . . . 0.8(6) ?
C24 C25 C26 C27 . . . . -1.5(6) ?
C25 C26 C27 C22 . . . . 0.1(6) ?
C23 C22 C27 C26 . . . . 1.9(6) ?
P1 C22 C27 C26 . . . . 178.7(3) ?
